data_7001263
loop_
_publ_author_name
'Schnaars, David D.'
'Wu, Guang'
'Hayton, Trevor W.'

_publ_section_title
;
 Reactivity of UI4(OEt2)2 with phenols: probing the chemistry of the
 U--I bond
;
_journal_issue 19
_journal_name_full 'Dalton Transactions'
_journal_page_first 3681
_journal_page_last 3687
_journal_paper_doi 10.1039/b823002a
_journal_year 2009
_chemical_formula_sum 'C25 H37 I3 O4 U'
_chemical_formula_weight 1020.28
_chemical_name_systematic
;
?
;
_space_group_IT_number 61
_symmetry_cell_setting orthorhombic
_symmetry_space_group_name_Hall '-P 2ac 2ab'
_symmetry_space_group_name_H-M 'P b c a'
_atom_sites_solution_hydrogens geom
_atom_sites_solution_primary direct
_atom_sites_solution_secondary difmap
_audit_creation_method SHELXL-97
_cell_angle_alpha 90.00
_cell_angle_beta 90.00
_cell_angle_gamma 90.00
_cell_formula_units_Z 8
_cell_length_a 17.166(3)
_cell_length_b 12.357(2)
_cell_length_c 29.580(5)
_cell_measurement_temperature 150(2)
_cell_volume 6274.5(18)
_computing_structure_refinement 'SHELXL-97 (Sheldrick, 1997)'
_computing_structure_solution 'SHELXS-97 (Sheldrick, 1990)'
_diffrn_ambient_temperature 150(2)
_diffrn_measured_fraction_theta_full 1.000
_diffrn_measured_fraction_theta_max 1.000
_diffrn_measurement_device_type 'CCD are detector'
_diffrn_measurement_method 'omega scan'
_diffrn_radiation_monochromator graphite
_diffrn_radiation_source 'fine-focus sealed tube'
_diffrn_radiation_type MoK\a
_diffrn_radiation_wavelength 0.71073
_diffrn_reflns_av_R_equivalents 0.1400
_diffrn_reflns_av_sigmaI/netI 0.1179
_diffrn_reflns_limit_h_max 20
_diffrn_reflns_limit_h_min -20
_diffrn_reflns_limit_k_max 14
_diffrn_reflns_limit_k_min -9
_diffrn_reflns_limit_l_max 33
_diffrn_reflns_limit_l_min -34
_diffrn_reflns_number 27765
_diffrn_reflns_theta_full 24.71
_diffrn_reflns_theta_max 24.71
_diffrn_reflns_theta_min 2.14
_exptl_absorpt_coefficient_mu 8.151
_exptl_absorpt_correction_T_max 1.0000
_exptl_absorpt_correction_T_min 0.5272
_exptl_absorpt_correction_type multi-scan
_exptl_absorpt_process_details sadabs
_exptl_crystal_colour Green
_exptl_crystal_density_diffrn 2.160
_exptl_crystal_density_method 'not measured'
_exptl_crystal_description Plate
_exptl_crystal_F_000 3760
_exptl_crystal_size_max 0.20
_exptl_crystal_size_mid 0.20
_exptl_crystal_size_min 0.03
_refine_diff_density_max 2.725
_refine_diff_density_min -1.340
_refine_diff_density_rms 0.260
_refine_ls_extinction_method none
_refine_ls_goodness_of_fit_ref 1.254
_refine_ls_hydrogen_treatment constr
_refine_ls_matrix_type full
_refine_ls_number_parameters 258
_refine_ls_number_reflns 5352
_refine_ls_number_restraints 17
_refine_ls_restrained_S_all 1.254
_refine_ls_R_factor_all 0.1966
_refine_ls_R_factor_gt 0.0618
_refine_ls_shift/su_max 0.003
_refine_ls_shift/su_mean 0.000
_refine_ls_structure_factor_coef Fsqd
_refine_ls_weighting_details 'calc w=1/[\s^2^(Fo^2^)+(0.0600P)^2^+0.0000P] where P=(Fo^2^+2Fc^2^)/3'
_refine_ls_weighting_scheme calc
_refine_ls_wR_factor_gt 0.1393
_refine_ls_wR_factor_ref 0.1889
_reflns_number_gt 2258
_reflns_number_total 5352
_reflns_threshold_expression >2sigma(I)
_cod_data_source_file b823002a.txt
_cod_data_source_block 2
_cod_depositor_comments
;
The following automatic conversions were performed:
'_symmetry_cell_setting' value 'Orthorhombic' changed to 'orthorhombic'
according to '/home/saulius/struct/CIF-dictionaries/cif_core.dic'
dictionary named 'cif_core.dic' version 2.4.1 from 2010-06-29.

Automatic conversion script
Id: cif_fix_enum 1527 2010-12-29 10:47:43Z saulius 
;
_cod_original_cell_volume 6274.7(19)
_cod_original_sg_symbol_H-M Pbca
_cod_database_code 7001263

loop_
_symmetry_equiv_pos_as_xyz
'x, y, z'
'-x+1/2, -y, z+1/2'
'-x, y+1/2, -z+1/2'
'x+1/2, -y+1/2, -z'
'-x, -y, -z'
'x-1/2, y, -z-1/2'
'x, -y-1/2, z-1/2'
'-x-1/2, y-1/2, z'

loop_
_atom_site_label
_atom_site_type_symbol
_atom_site_fract_x
_atom_site_fract_y
_atom_site_fract_z
_atom_site_U_iso_or_equiv
_atom_site_adp_type
_atom_site_occupancy
_atom_site_symmetry_multiplicity
_atom_site_calc_flag
_atom_site_refinement_flags
_atom_site_disorder_assembly
_atom_site_disorder_group
C1 C 0.4254(10) 0.6971(16) 0.4423(7) 0.051(5) Uani 1 1 d . . .
C2 C 0.3563(12) 0.7535(16) 0.4495(6) 0.062(5) Uani 1 1 d . . .
H2 H 0.3363 0.8014 0.4282 0.074 Uiso 1 1 calc R . .
C3 C 0.3192(11) 0.7341(19) 0.4901(8) 0.073(7) Uani 1 1 d . . .
H3 H 0.2715 0.7678 0.4950 0.088 Uiso 1 1 calc R . .
C4 C 0.3467(13) 0.6705(19) 0.5229(8) 0.078(7) Uani 1 1 d . . .
H4 H 0.3183 0.6587 0.5492 0.094 Uiso 1 1 calc R . .
C5 C 0.4170(15) 0.624(2) 0.5168(8) 0.099(8) Uani 1 1 d . . .
H5 H 0.4394 0.5834 0.5399 0.119 Uiso 1 1 calc R . .
C6 C 0.4563(11) 0.6366(19) 0.4754(8) 0.074(7) Uani 1 1 d . . .
H6 H 0.5041 0.6029 0.4710 0.089 Uiso 1 1 calc R . .
C7 C 0.5177(12) 0.4730(17) 0.3488(8) 0.073(7) Uani 1 1 d . . .
H7A H 0.4670 0.4669 0.3345 0.088 Uiso 1 1 calc R . .
H7B H 0.5099 0.4872 0.3807 0.088 Uiso 1 1 calc R . .
C8 C 0.5615(19) 0.372(2) 0.3428(11) 0.136(12) Uani 1 1 d . . .
H8A H 0.5383 0.3278 0.3192 0.163 Uiso 1 1 calc R . .
H8B H 0.5622 0.3304 0.3707 0.163 Uiso 1 1 calc R . .
C9 C 0.6403(19) 0.405(2) 0.3302(12) 0.140(12) Uani 1 1 d . . .
H9A H 0.6613 0.3572 0.3072 0.168 Uiso 1 1 calc R . .
H9B H 0.6745 0.4037 0.3563 0.168 Uiso 1 1 calc R . .
C10 C 0.6330(12) 0.516(2) 0.3125(7) 0.072(7) Uani 1 1 d . . .
H10A H 0.6762 0.5598 0.3229 0.087 Uiso 1 1 calc R . .
H10B H 0.6333 0.5149 0.2797 0.087 Uiso 1 1 calc R . .
C11 C 0.5479(14) 0.931(2) 0.4390(8) 0.101(9) Uani 1 1 d . . .
H11A H 0.5539 0.8696 0.4591 0.122 Uiso 1 1 calc R . .
H11B H 0.4935 0.9522 0.4388 0.122 Uiso 1 1 calc R . .
C12 C 0.5967(16) 1.022(2) 0.4545(9) 0.117(7) Uani 1 1 d . . .
H12A H 0.6461 0.9967 0.4665 0.140 Uiso 1 1 calc R . .
H12B H 0.5703 1.0652 0.4771 0.140 Uiso 1 1 calc R . .
C13 C 0.6074(16) 1.085(2) 0.4092(9) 0.117(7) Uani 1 1 d . . .
H13A H 0.6498 1.1366 0.4106 0.140 Uiso 1 1 calc R . .
H13B H 0.5599 1.1205 0.3995 0.140 Uiso 1 1 calc R . .
C14 C 0.6274(14) 0.985(2) 0.3798(10) 0.135(13) Uani 1 1 d . . .
H14A H 0.6206 1.0008 0.3479 0.163 Uiso 1 1 calc R . .
H14B H 0.6807 0.9617 0.3849 0.163 Uiso 1 1 calc R . .
C15 C 0.3457(10) 0.6585(19) 0.3227(10) 0.103(10) Uani 1 1 d . . .
H15A H 0.3233 0.7299 0.3268 0.124 Uiso 1 1 calc R . .
H15B H 0.3414 0.6192 0.3509 0.124 Uiso 1 1 calc R . .
C16 C 0.3042(11) 0.6002(17) 0.2864(7) 0.070(6) Uani 1 1 d . . .
H16A H 0.2500 0.6221 0.2845 0.084 Uiso 1 1 calc R . .
H16B H 0.3070 0.5224 0.2906 0.084 Uiso 1 1 calc R . .
C17 C 0.3494(12) 0.636(2) 0.2456(9) 0.105(9) Uani 1 1 d . . .
H17A H 0.3446 0.5836 0.2213 0.125 Uiso 1 1 calc R . .
H17B H 0.3312 0.7057 0.2349 0.125 Uiso 1 1 calc R . .
C18 C 0.4311(10) 0.6432(18) 0.2613(8) 0.076(7) Uani 1 1 d . . .
H18A H 0.4579 0.5752 0.2563 0.091 Uiso 1 1 calc R . .
H18B H 0.4585 0.6999 0.2452 0.091 Uiso 1 1 calc R . .
C19 C 0.2395(16) 1.0025(18) 0.4212(13) 0.222(19) Uiso 1 1 d D . .
H19A H 0.2596 0.9985 0.4514 0.334 Uiso 1 1 calc R . .
H19B H 0.2069 1.0653 0.4183 0.334 Uiso 1 1 calc R . .
H19C H 0.2820 1.0075 0.4002 0.334 Uiso 1 1 calc R . .
C20 C 0.1947(11) 0.9072(13) 0.4117(8) 0.153(12) Uiso 1 1 d D . .
C21 C 0.1469(14) 0.864(2) 0.4449(6) 0.123(10) Uiso 1 1 d D . .
H21 H 0.1404 0.9010 0.4721 0.148 Uiso 1 1 calc R . .
C22 C 0.1084(17) 0.767(2) 0.4376(8) 0.25(2) Uiso 1 1 d D . .
H22 H 0.0857 0.7293 0.4615 0.295 Uiso 1 1 calc R . .
C23 C 0.1046(18) 0.726(2) 0.3938(10) 0.27(3) Uiso 1 1 d D . .
H23 H 0.0672 0.6745 0.3861 0.328 Uiso 1 1 calc R . .
C24 C 0.1578(15) 0.7627(17) 0.3619(7) 0.123(10) Uiso 1 1 d D . .
H24 H 0.1662 0.7231 0.3356 0.147 Uiso 1 1 calc R . .
C25 C 0.1983(10) 0.8579(17) 0.3691(6) 0.086(7) Uiso 1 1 d D . .
H25 H 0.2275 0.8888 0.3459 0.103 Uiso 1 1 calc R . .
I1 I 0.64010(8) 0.80494(13) 0.27115(6) 0.0818(5) Uani 1 1 d . . .
I2 I 0.43047(8) 0.94195(12) 0.31914(5) 0.0750(5) Uani 1 1 d . . .
I3 I 0.67093(8) 0.67499(16) 0.41072(6) 0.0972(7) Uani 1 1 d . . .
O1 O 0.4654(7) 0.7150(11) 0.4021(4) 0.061(4) Uani 1 1 d . . .
O2 O 0.5603(8) 0.5593(10) 0.3288(5) 0.063(4) Uani 1 1 d . . .
O3 O 0.5727(7) 0.9035(11) 0.3947(5) 0.069(4) Uani 1 1 d . . .
O4 O 0.4280(6) 0.6675(11) 0.3091(4) 0.062(4) Uani 1 1 d . . .
U1 U 0.53469(4) 0.74954(7) 0.34946(2) 0.0527(3) Uani 1 1 d . . .

loop_
_atom_site_aniso_label
_atom_site_aniso_U_11
_atom_site_aniso_U_22
_atom_site_aniso_U_33
_atom_site_aniso_U_23
_atom_site_aniso_U_13
_atom_site_aniso_U_12
C1 0.045(11) 0.057(14) 0.050(15) 0.009(11) 0.004(10) 0.000(10)
C2 0.083(14) 0.072(15) 0.031(13) 0.009(12) -0.001(10) -0.003(13)
C3 0.052(12) 0.10(2) 0.066(17) -0.015(16) -0.010(12) 0.009(12)
C4 0.086(17) 0.09(2) 0.059(18) 0.012(14) 0.032(13) 0.020(14)
C5 0.12(2) 0.11(2) 0.059(19) 0.012(15) -0.009(16) 0.042(18)
C6 0.065(13) 0.10(2) 0.054(16) 0.017(14) 0.014(12) 0.027(13)
C7 0.084(15) 0.045(16) 0.091(19) 0.000(13) 0.003(13) 0.011(13)
C8 0.17(3) 0.09(3) 0.14(3) 0.01(2) -0.03(2) 0.02(2)
C9 0.14(3) 0.09(3) 0.19(4) 0.00(2) 0.03(3) 0.04(2)
C10 0.077(15) 0.10(2) 0.041(14) 0.003(13) -0.004(12) 0.018(14)
C11 0.12(2) 0.13(3) 0.052(17) -0.010(16) 0.022(15) -0.043(17)
C12 0.128(15) 0.12(2) 0.101(18) -0.050(15) 0.012(15) -0.028(13)
C13 0.128(15) 0.12(2) 0.101(18) -0.050(15) 0.012(15) -0.028(13)
C14 0.094(18) 0.15(3) 0.16(3) -0.08(2) 0.08(2) -0.061(19)
C15 0.033(11) 0.10(2) 0.18(3) -0.037(19) 0.008(14) -0.025(11)
C16 0.057(12) 0.063(16) 0.091(19) 0.000(14) -0.005(13) -0.005(11)
C17 0.066(14) 0.12(2) 0.12(2) 0.065(19) -0.034(15) -0.021(14)
C18 0.062(13) 0.086(18) 0.079(19) 0.026(14) -0.017(12) 0.006(12)
I1 0.0750(9) 0.0852(12) 0.0851(12) 0.0006(10) 0.0312(9) 0.0011(8)
I2 0.0650(8) 0.0769(11) 0.0830(12) 0.0107(9) -0.0005(8) 0.0062(8)
I3 0.0667(9) 0.1329(17) 0.0921(14) -0.0373(12) -0.0313(9) 0.0285(10)
O1 0.056(8) 0.081(11) 0.045(9) -0.009(7) -0.010(7) 0.002(7)
O2 0.075(9) 0.045(9) 0.068(10) 0.001(8) -0.005(8) -0.003(7)
O3 0.063(8) 0.083(12) 0.061(11) -0.009(8) 0.002(7) -0.003(8)
O4 0.029(6) 0.102(12) 0.054(10) -0.019(8) -0.001(6) 0.002(7)
U1 0.0446(4) 0.0660(6) 0.0475(5) -0.0066(5) 0.0021(4) 0.0002(4)

loop_
_atom_type_symbol
_atom_type_description
_atom_type_scat_dispersion_real
_atom_type_scat_dispersion_imag
_atom_type_scat_source
C C 0.0033 0.0016 'International Tables Vol C Tables 4.2.6.8 and 6.1.1.4'
H H 0.0000 0.0000 'International Tables Vol C Tables 4.2.6.8 and 6.1.1.4'
O O 0.0106 0.0060 'International Tables Vol C Tables 4.2.6.8 and 6.1.1.4'
I I -0.4742 1.8119 'International Tables Vol C Tables 4.2.6.8 and 6.1.1.4'
U U -9.6767 9.6646 'International Tables Vol C Tables 4.2.6.8 and 6.1.1.4'

loop_
_geom_angle_atom_site_label_1
_geom_angle_atom_site_label_2
_geom_angle_atom_site_label_3
_geom_angle
_geom_angle_site_symmetry_1
_geom_angle_site_symmetry_3
_geom_angle_publ_flag
C6 C1 O1 121.1(17) . . ?
C6 C1 C2 120.3(19) . . ?
O1 C1 C2 118.2(18) . . ?
C3 C2 C1 116.0(19) . . ?
C3 C2 H2 122.0 . . ?
C1 C2 H2 122.0 . . ?
C4 C3 C2 125(2) . . ?
C4 C3 H3 117.5 . . ?
C2 C3 H3 117.5 . . ?
C3 C4 C5 118(2) . . ?
C3 C4 H4 121.0 . . ?
C5 C4 H4 121.0 . . ?
C4 C5 C6 120(2) . . ?
C4 C5 H5 120.0 . . ?
C6 C5 H5 120.0 . . ?
C1 C6 C5 120.5(19) . . ?
C1 C6 H6 119.8 . . ?
C5 C6 H6 119.8 . . ?
O2 C7 C8 109(2) . . ?
O2 C7 H7A 109.9 . . ?
C8 C7 H7A 109.9 . . ?
O2 C7 H7B 109.9 . . ?
C8 C7 H7B 109.9 . . ?
H7A C7 H7B 108.3 . . ?
C7 C8 C9 105(3) . . ?
C7 C8 H8A 110.7 . . ?
C9 C8 H8A 110.7 . . ?
C7 C8 H8B 110.7 . . ?
C9 C8 H8B 110.7 . . ?
H8A C8 H8B 108.8 . . ?
C8 C9 C10 106(2) . . ?
C8 C9 H9A 110.6 . . ?
C10 C9 H9A 110.6 . . ?
C8 C9 H9B 110.6 . . ?
C10 C9 H9B 110.6 . . ?
H9A C9 H9B 108.7 . . ?
O2 C10 C9 107.6(19) . . ?
O2 C10 H10A 110.2 . . ?
C9 C10 H10A 110.2 . . ?
O2 C10 H10B 110.2 . . ?
C9 C10 H10B 110.2 . . ?
H10A C10 H10B 108.5 . . ?
O3 C11 C12 107.5(19) . . ?
O3 C11 H11A 110.2 . . ?
C12 C11 H11A 110.2 . . ?
O3 C11 H11B 110.2 . . ?
C12 C11 H11B 110.2 . . ?
H11A C11 H11B 108.5 . . ?
C11 C12 C13 100(2) . . ?
C11 C12 H12A 111.7 . . ?
C13 C12 H12A 111.7 . . ?
C11 C12 H12B 111.7 . . ?
C13 C12 H12B 111.7 . . ?
H12A C12 H12B 109.5 . . ?
C12 C13 C14 96(2) . . ?
C12 C13 H13A 112.5 . . ?
C14 C13 H13A 112.5 . . ?
C12 C13 H13B 112.5 . . ?
C14 C13 H13B 112.5 . . ?
H13A C13 H13B 110.0 . . ?
O3 C14 C13 103.9(18) . . ?
O3 C14 H14A 111.0 . . ?
C13 C14 H14A 111.0 . . ?
O3 C14 H14B 111.0 . . ?
C13 C14 H14B 111.0 . . ?
H14A C14 H14B 109.0 . . ?
O4 C15 C16 107.6(18) . . ?
O4 C15 H15A 110.2 . . ?
C16 C15 H15A 110.2 . . ?
O4 C15 H15B 110.2 . . ?
C16 C15 H15B 110.2 . . ?
H15A C15 H15B 108.5 . . ?
C15 C16 C17 101.0(18) . . ?
C15 C16 H16A 111.6 . . ?
C17 C16 H16A 111.6 . . ?
C15 C16 H16B 111.6 . . ?
C17 C16 H16B 111.6 . . ?
H16A C16 H16B 109.4 . . ?
C18 C17 C16 104.8(18) . . ?
C18 C17 H17A 110.8 . . ?
C16 C17 H17A 110.8 . . ?
C18 C17 H17B 110.8 . . ?
C16 C17 H17B 110.8 . . ?
H17A C17 H17B 108.9 . . ?
O4 C18 C17 106.6(18) . . ?
O4 C18 H18A 110.4 . . ?
C17 C18 H18A 110.4 . . ?
O4 C18 H18B 110.4 . . ?
C17 C18 H18B 110.4 . . ?
H18A C18 H18B 108.6 . . ?
C20 C19 H19A 109.5 . . ?
C20 C19 H19B 109.5 . . ?
H19A C19 H19B 109.5 . . ?
C20 C19 H19C 109.5 . . ?
H19A C19 H19C 109.5 . . ?
H19B C19 H19C 109.5 . . ?
C21 C20 C25 119.9(7) . . ?
C21 C20 C19 119(2) . . ?
C25 C20 C19 121(2) . . ?
C20 C21 C22 120.1(8) . . ?
C20 C21 H21 119.9 . . ?
C22 C21 H21 119.9 . . ?
C23 C22 C21 118.8(9) . . ?
C23 C22 H22 120.6 . . ?
C21 C22 H22 120.6 . . ?
C22 C23 C24 118.8(9) . . ?
C22 C23 H23 120.6 . . ?
C24 C23 H23 120.6 . . ?
C25 C24 C23 120.4(8) . . ?
C25 C24 H24 119.8 . . ?
C23 C24 H24 119.8 . . ?
C24 C25 C20 119.0(7) . . ?
C24 C25 H25 120.5 . . ?
C20 C25 H25 120.5 . . ?
C1 O1 U1 172.2(11) . . ?
C7 O2 C10 107.7(16) . . ?
C7 O2 U1 121.3(12) . . ?
C10 O2 U1 126.4(13) . . ?
C11 O3 C14 107.9(17) . . ?
C11 O3 U1 128.3(13) . . ?
C14 O3 U1 123.7(13) . . ?
C18 O4 C15 106.6(15) . . ?
C18 O4 U1 122.9(10) . . ?
C15 O4 U1 128.8(12) . . ?
O1 U1 O4 81.1(4) . . ?
O1 U1 O3 84.1(5) . . ?
O4 U1 O3 144.2(4) . . ?
O1 U1 O2 95.4(5) . . ?
O4 U1 O2 67.2(4) . . ?
O3 U1 O2 147.0(4) . . ?
O1 U1 I1 179.0(4) . . ?
O4 U1 I1 99.9(3) . . ?
O3 U1 I1 94.9(3) . . ?
O2 U1 I1 85.4(3) . . ?
O1 U1 I3 86.0(3) . . ?
O4 U1 I3 137.6(3) . . ?
O3 U1 I3 72.9(3) . . ?
O2 U1 I3 74.1(3) . . ?
I1 U1 I3 93.66(5) . . ?
O1 U1 I2 92.6(4) . . ?
O4 U1 I2 75.0(3) . . ?
O3 U1 I2 73.3(3) . . ?
O2 U1 I2 139.5(3) . . ?
I1 U1 I2 87.14(5) . . ?
I3 U1 I2 146.17(5) . . ?

loop_
_geom_bond_atom_site_label_1
_geom_bond_atom_site_label_2
_geom_bond_distance
_geom_bond_site_symmetry_2
_geom_bond_publ_flag
C1 C6 1.34(3) . ?
C1 O1 1.39(2) . ?
C1 C2 1.39(2) . ?
C2 C3 1.38(3) . ?
C2 H2 0.9300 . ?
C3 C4 1.34(3) . ?
C3 H3 0.9300 . ?
C4 C5 1.35(3) . ?
C4 H4 0.9300 . ?
C5 C6 1.41(3) . ?
C5 H5 0.9300 . ?
C6 H6 0.9300 . ?
C7 O2 1.42(2) . ?
C7 C8 1.47(3) . ?
C7 H7A 0.9700 . ?
C7 H7B 0.9700 . ?
C8 C9 1.46(3) . ?
C8 H8A 0.9700 . ?
C8 H8B 0.9700 . ?
C9 C10 1.47(3) . ?
C9 H9A 0.9700 . ?
C9 H9B 0.9700 . ?
C10 O2 1.44(2) . ?
C10 H10A 0.9700 . ?
C10 H10B 0.9700 . ?
C11 O3 1.42(2) . ?
C11 C12 1.47(3) . ?
C11 H11A 0.9700 . ?
C11 H11B 0.9700 . ?
C12 C13 1.56(3) . ?
C12 H12A 0.9700 . ?
C12 H12B 0.9700 . ?
C13 C14 1.55(3) . ?
C13 H13A 0.9700 . ?
C13 H13B 0.9700 . ?
C14 O3 1.45(3) . ?
C14 H14A 0.9700 . ?
C14 H14B 0.9700 . ?
C15 O4 1.473(19) . ?
C15 C16 1.48(3) . ?
C15 H15A 0.9700 . ?
C15 H15B 0.9700 . ?
C16 C17 1.50(3) . ?
C16 H16A 0.9700 . ?
C16 H16B 0.9700 . ?
C17 C18 1.48(2) . ?
C17 H17A 0.9700 . ?
C17 H17B 0.9700 . ?
C18 O4 1.45(2) . ?
C18 H18A 0.9700 . ?
C18 H18B 0.9700 . ?
C19 C20 1.435(10) . ?
C19 H19A 0.9600 . ?
C19 H19B 0.9600 . ?
C19 H19C 0.9600 . ?
C20 C21 1.385(8) . ?
C20 C25 1.401(8) . ?
C21 C22 1.395(9) . ?
C21 H21 0.9300 . ?
C22 C23 1.390(9) . ?
C22 H22 0.9300 . ?
C23 C24 1.391(9) . ?
C23 H23 0.9300 . ?
C24 C25 1.383(8) . ?
C24 H24 0.9300 . ?
C25 H25 0.9300 . ?
I1 U1 3.0180(16) . ?
I2 U1 3.1079(16) . ?
I3 U1 3.0987(17) . ?
O1 U1 2.006(13) . ?
O2 U1 2.468(13) . ?
O3 U1 2.415(14) . ?
O4 U1 2.409(11) . ?

loop_
_geom_torsion_atom_site_label_1
_geom_torsion_atom_site_label_2
_geom_torsion_atom_site_label_3
_geom_torsion_atom_site_label_4
_geom_torsion
_geom_torsion_site_symmetry_1
_geom_torsion_site_symmetry_2
_geom_torsion_site_symmetry_3
_geom_torsion_site_symmetry_4
_geom_torsion_publ_flag
C6 C1 C2 C3 -6(3) . . . . ?
O1 C1 C2 C3 -179.2(17) . . . . ?
C1 C2 C3 C4 3(3) . . . . ?
C2 C3 C4 C5 2(4) . . . . ?
C3 C4 C5 C6 -5(4) . . . . ?
O1 C1 C6 C5 177(2) . . . . ?
C2 C1 C6 C5 4(3) . . . . ?
C4 C5 C6 C1 2(4) . . . . ?
O2 C7 C8 C9 15(3) . . . . ?
C7 C8 C9 C10 -21(3) . . . . ?
C8 C9 C10 O2 20(3) . . . . ?
O3 C11 C12 C13 36(3) . . . . ?
C11 C12 C13 C14 -46(3) . . . . ?
C12 C13 C14 O3 42(3) . . . . ?
O4 C15 C16 C17 -32(2) . . . . ?
C15 C16 C17 C18 36(2) . . . . ?
C16 C17 C18 O4 -28(2) . . . . ?
C25 C20 C21 C22 6(3) . . . . ?
C19 C20 C21 C22 -174.2(19) . . . . ?
C20 C21 C22 C23 -14(4) . . . . ?
C21 C22 C23 C24 20(5) . . . . ?
C22 C23 C24 C25 -18(5) . . . . ?
C23 C24 C25 C20 10(4) . . . . ?
C21 C20 C25 C24 -4(3) . . . . ?
C19 C20 C25 C24 176.3(17) . . . . ?
C6 C1 O1 U1 -59(10) . . . . ?
C2 C1 O1 U1 114(9) . . . . ?
C8 C7 O2 C10 -3(2) . . . . ?
C8 C7 O2 U1 -160.7(16) . . . . ?
C9 C10 O2 C7 -10(2) . . . . ?
C9 C10 O2 U1 145.7(18) . . . . ?
C12 C11 O3 C14 -8(3) . . . . ?
C12 C11 O3 U1 171.1(15) . . . . ?
C13 C14 O3 C11 -23(3) . . . . ?
C13 C14 O3 U1 157.5(16) . . . . ?
C17 C18 O4 C15 8(2) . . . . ?
C17 C18 O4 U1 -158.1(13) . . . . ?
C16 C15 O4 C18 15(2) . . . . ?
C16 C15 O4 U1 -179.4(13) . . . . ?
C1 O1 U1 O4 179(100) . . . . ?
C1 O1 U1 O3 -33(9) . . . . ?
C1 O1 U1 O2 114(9) . . . . ?
C1 O1 U1 I1 -29(27) . . . . ?
C1 O1 U1 I3 40(9) . . . . ?
C1 O1 U1 I2 -106(9) . . . . ?
C18 O4 U1 O1 -172.1(14) . . . . ?
C15 O4 U1 O1 24.9(16) . . . . ?
C18 O4 U1 O3 121.2(14) . . . . ?
C15 O4 U1 O3 -41.8(19) . . . . ?
C18 O4 U1 O2 -72.3(13) . . . . ?
C15 O4 U1 O2 124.7(17) . . . . ?
C18 O4 U1 I1 8.4(14) . . . . ?
C15 O4 U1 I1 -154.6(16) . . . . ?
C18 O4 U1 I3 -98.2(14) . . . . ?
C15 O4 U1 I3 98.7(16) . . . . ?
C18 O4 U1 I2 92.8(13) . . . . ?
C15 O4 U1 I2 -70.3(16) . . . . ?
C11 O3 U1 O1 2.2(17) . . . . ?
C14 O3 U1 O1 -178.3(18) . . . . ?
C11 O3 U1 O4 68(2) . . . . ?
C14 O3 U1 O4 -112.5(18) . . . . ?
C11 O3 U1 O2 -88.7(19) . . . . ?
C14 O3 U1 O2 91(2) . . . . ?
C11 O3 U1 I1 -177.7(17) . . . . ?
C14 O3 U1 I1 1.8(18) . . . . ?
C11 O3 U1 I3 -85.4(17) . . . . ?
C14 O3 U1 I3 94.2(18) . . . . ?
C11 O3 U1 I2 96.8(17) . . . . ?
C14 O3 U1 I2 -83.7(18) . . . . ?
C7 O2 U1 O1 10.3(14) . . . . ?
C10 O2 U1 O1 -142.7(14) . . . . ?
C7 O2 U1 O4 -67.6(13) . . . . ?
C10 O2 U1 O4 139.4(15) . . . . ?
C7 O2 U1 O3 97.9(15) . . . . ?
C10 O2 U1 O3 -55.1(17) . . . . ?
C7 O2 U1 I1 -170.3(13) . . . . ?
C10 O2 U1 I1 36.7(13) . . . . ?
C7 O2 U1 I3 94.6(13) . . . . ?
C10 O2 U1 I3 -58.4(13) . . . . ?
C7 O2 U1 I2 -90.2(14) . . . . ?
C10 O2 U1 I2 116.8(13) . . . . ?
